data_7220056
loop_
_publ_author_name
'Zhang, Pan'
'Yang, Xin'
'Jiang, Peng Gang'
'Yin, Jun Li'
'Gong, Yun'
'Lin, Jian Hua'

_publ_section_title
;
 Cu(I) complex based on 6H-indolo[2,3-b]quinoxaline: structure and
 electrocatalytic property for hydrogen evolution reaction from water
;
_journal_name_full 'RSC Adv.'
_journal_paper_doi 10.1039/C5RA02769A
_journal_year 2015
_chemical_formula_sum 'C28 H16 Cu2 N6'
_chemical_formula_weight 563.55
_chemical_name_systematic
; 
 ? 
;
_space_group_IT_number 14
_symmetry_cell_setting monoclinic
_symmetry_space_group_name_Hall '-P 2yn'
_symmetry_space_group_name_H-M 'P 1 21/n 1'
_atom_sites_solution_hydrogens geom
_atom_sites_solution_primary direct
_atom_sites_solution_secondary difmap
_audit_block_doi 10.5517/ccvw8xw
_audit_creation_method SHELXL-97
_audit_update_record
;
2015-01-30 deposited with the CCDC.
2015-04-07 downloaded from the CCDC.
;
_cell_angle_alpha 90.00
_cell_angle_beta 90.581(3)
_cell_angle_gamma 90.00
_cell_formula_units_Z 2
_cell_length_a 8.3236(3)
_cell_length_b 5.6787(2)
_cell_length_c 22.6705(7)
_cell_measurement_reflns_used 1784
_cell_measurement_temperature 293(2)
_cell_measurement_theta_max 28.7016
_cell_measurement_theta_min 2.4421
_cell_volume 1071.52(6)
_computing_cell_refinement 'CrysAlisPro, Oxford Diffraction Ltd.'
_computing_data_collection 'CrysAlisPro, Oxford Diffraction Ltd.'
_computing_data_reduction 'CrysAlisPro, Oxford Diffraction Ltd.'
_computing_molecular_graphics 'SHELXTL (Sheldrick, 1997)'
_computing_publication_material 'SHELXTL (Sheldrick, 1997)'
_computing_structure_refinement 'SHELXL97 (Sheldrick, 2008)'
_computing_structure_solution 'SHELXS97 (Sheldrick, 2008)'
_diffrn_ambient_temperature 293(2)
_diffrn_measured_fraction_theta_full 0.999
_diffrn_measured_fraction_theta_max 0.999
_diffrn_measurement_device_type 'Xcalibur, Eos'
_diffrn_radiation_monochromator graphite
_diffrn_radiation_source 'Enhance (Mo) X-ray Source'
_diffrn_radiation_type MoK\a
_diffrn_radiation_wavelength 0.71073
_diffrn_reflns_av_R_equivalents 0.0301
_diffrn_reflns_av_unetI/netI 0.0558
_diffrn_reflns_limit_h_max 9
_diffrn_reflns_limit_h_min -9
_diffrn_reflns_limit_k_max 6
_diffrn_reflns_limit_k_min -6
_diffrn_reflns_limit_l_max 26
_diffrn_reflns_limit_l_min -25
_diffrn_reflns_number 4446
_diffrn_reflns_theta_full 25.01
_diffrn_reflns_theta_max 25.01
_diffrn_reflns_theta_min 2.60
_exptl_absorpt_coefficient_mu 2.018
_exptl_absorpt_correction_T_max 1.00000
_exptl_absorpt_correction_T_min 0.79723
_exptl_absorpt_correction_type multi-scan
_exptl_absorpt_process_details 'SADABS (Sheldrick, 1996)'
_exptl_crystal_colour red
_exptl_crystal_density_diffrn 1.747
_exptl_crystal_density_method 'not measured'
_exptl_crystal_description block
_exptl_crystal_F_000 568
_exptl_crystal_size_max 0.24
_exptl_crystal_size_mid 0.20
_exptl_crystal_size_min 0.18
_refine_diff_density_max 1.346
_refine_diff_density_min -0.682
_refine_diff_density_rms 0.101
_refine_ls_extinction_method none
_refine_ls_goodness_of_fit_ref 1.100
_refine_ls_hydrogen_treatment none
_refine_ls_matrix_type full
_refine_ls_number_parameters 163
_refine_ls_number_reflns 1887
_refine_ls_number_restraints 0
_refine_ls_restrained_S_all 1.100
_refine_ls_R_factor_all 0.0773
_refine_ls_R_factor_gt 0.0472
_refine_ls_shift/su_max 0.001
_refine_ls_shift/su_mean 0.000
_refine_ls_structure_factor_coef Fsqd
_refine_ls_weighting_details 'calc w=1/[\s^2^(Fo^2^)+(0.0659P)^2^+0.0289P] where P=(Fo^2^+2Fc^2^)/3'
_refine_ls_weighting_scheme calc
_refine_ls_wR_factor_gt 0.1207
_refine_ls_wR_factor_ref 0.1273
_reflns_number_gt 1238
_reflns_number_total 1887
_reflns_threshold_expression >2sigma(I)
_cod_data_source_file c5ra02769a2.cif
_cod_data_source_block 1001
_cod_depositor_comments
;
The following automatic conversions were performed:

'_symmetry_cell_setting' value 'Monoclinic' changed to 'monoclinic'
according to
/usr/data/users/saulius/crontab/automatic-downloads/rss-feeds/RSC/lib/dictionaries/cif_core.dic
dictionary named 'cif_core.dic' version 2.4.2 from 2011-04-26.

Automatic conversion script
Id: cif_fix_values 3143 2015-03-26 13:38:13Z robertas 
;
_cod_original_sg_symbol_H-M P2(1)/n
_cod_database_code 7220056

loop_
_symmetry_equiv_pos_as_xyz
'x, y, z'
'-x+1/2, y+1/2, -z+1/2'
'-x, -y, -z'
'x-1/2, -y-1/2, z-1/2'

loop_
_atom_site_label
_atom_site_type_symbol
_atom_site_fract_x
_atom_site_fract_y
_atom_site_fract_z
_atom_site_U_iso_or_equiv
_atom_site_adp_type
_atom_site_occupancy
_atom_site_symmetry_multiplicity
_atom_site_calc_flag
_atom_site_refinement_flags
Cu1 Cu 0.93982(7) -0.48913(11) 1.05350(2) 0.0387(2) Uani 1 1 d .
N1 N 0.8237(4) -0.2226(7) 1.02719(16) 0.0345(9) Uani 1 1 d .
N3 N 0.9334(5) -0.2472(7) 0.93114(15) 0.0354(10) Uani 1 1 d .
C7 C 0.8432(6) -0.1462(8) 0.9726(2) 0.0357(12) Uani 1 1 d .
N2 N 0.6925(6) 0.1939(11) 0.9761(2) 0.0759(17) Uani 1 1 d .
C1 C 0.7224(6) -0.0811(8) 1.0602(2) 0.0329(11) Uani 1 1 d .
C2 C 0.6600(6) 0.1241(9) 1.03546(19) 0.0348(12) Uani 1 1 d .
C14 C 0.8285(6) 0.0975(9) 0.88584(19) 0.0343(11) Uani 1 1 d .
C6 C 0.6872(6) -0.1364(9) 1.1184(2) 0.0430(13) Uani 1 1 d .
H6 H 0.7299 -0.2715 1.1357 0.052 Uiso 1 1 calc R
C3 C 0.5602(6) 0.2735(9) 1.0682(2) 0.0383(12) Uani 1 1 d .
H3 H 0.5174 0.4096 1.0515 0.046 Uiso 1 1 calc R
C9 C 0.9222(6) -0.1092(9) 0.8798(2) 0.0369(12) Uani 1 1 d .
C10 C 0.9951(6) -0.1572(9) 0.8270(2) 0.0464(14) Uani 1 1 d .
H10 H 1.0569 -0.2924 0.8227 0.056 Uiso 1 1 calc R
C11 C 0.9757(7) -0.0033(10) 0.7807(2) 0.0485(13) Uani 1 1 d .
H11 H 1.0264 -0.0348 0.7452 0.058 Uiso 1 1 calc R
C4 C 0.5279(6) 0.2141(9) 1.1249(2) 0.0434(13) Uani 1 1 d .
H4 H 0.4633 0.3124 1.1473 0.052 Uiso 1 1 calc R
C5 C 0.5895(6) 0.0088(9) 1.1502(2) 0.0468(13) Uani 1 1 d .
H5 H 0.5640 -0.0296 1.1889 0.056 Uiso 1 1 calc R
C8 C 0.7708(7) 0.0835(13) 0.9442(3) 0.070(2) Uani 1 1 d .
C13 C 0.8089(6) 0.2489(10) 0.8381(2) 0.0438(13) Uani 1 1 d .
H13 H 0.7464 0.3839 0.8416 0.053 Uiso 1 1 calc R
C12 C 0.8828(7) 0.1967(10) 0.7856(2) 0.0497(15) Uani 1 1 d .
H12 H 0.8701 0.2966 0.7534 0.060 Uiso 1 1 calc R

loop_
_atom_site_aniso_label
_atom_site_aniso_U_11
_atom_site_aniso_U_22
_atom_site_aniso_U_33
_atom_site_aniso_U_23
_atom_site_aniso_U_13
_atom_site_aniso_U_12
Cu1 0.0407(4) 0.0339(4) 0.0415(4) 0.0004(3) 0.0016(2) 0.0050(3)
N1 0.027(2) 0.028(2) 0.048(2) -0.008(2) 0.0011(18) 0.0044(18)
N3 0.039(2) 0.030(2) 0.037(2) 0.005(2) -0.0070(19) -0.003(2)
C7 0.034(3) 0.020(3) 0.053(3) 0.002(2) -0.012(2) -0.002(2)
N2 0.061(4) 0.089(5) 0.078(4) -0.011(3) -0.005(3) -0.028(3)
C1 0.030(3) 0.024(2) 0.045(3) -0.013(2) 0.001(2) -0.004(2)
C2 0.033(3) 0.040(3) 0.031(3) -0.006(3) 0.003(2) -0.010(3)
C14 0.036(3) 0.037(3) 0.031(3) 0.002(2) -0.002(2) -0.009(2)
C6 0.043(3) 0.029(3) 0.057(3) 0.004(3) -0.005(3) 0.001(3)
C3 0.038(3) 0.031(3) 0.046(3) -0.007(3) 0.003(2) 0.000(2)
C9 0.038(3) 0.030(3) 0.044(3) 0.007(3) -0.010(2) -0.007(3)
C10 0.047(3) 0.043(3) 0.049(3) -0.006(3) -0.004(3) 0.002(3)
C11 0.053(3) 0.056(3) 0.037(3) -0.005(3) 0.006(2) 0.006(3)
C4 0.045(3) 0.046(3) 0.039(3) -0.016(3) 0.012(2) 0.008(3)
C5 0.050(3) 0.052(3) 0.038(3) 0.001(3) 0.006(2) 0.002(3)
C8 0.042(3) 0.106(6) 0.063(4) -0.042(4) 0.016(3) -0.026(4)
C13 0.045(3) 0.041(3) 0.046(3) 0.007(3) 0.004(2) 0.004(3)
C12 0.064(4) 0.056(4) 0.029(3) 0.009(3) 0.003(3) -0.001(3)

loop_
_atom_type_symbol
_atom_type_description
_atom_type_scat_dispersion_real
_atom_type_scat_dispersion_imag
_atom_type_scat_source
C C 0.0033 0.0016 'International Tables Vol C Tables 4.2.6.8 and 6.1.1.4'
H H 0.0000 0.0000 'International Tables Vol C Tables 4.2.6.8 and 6.1.1.4'
N N 0.0061 0.0033 'International Tables Vol C Tables 4.2.6.8 and 6.1.1.4'
Cu Cu 0.3201 1.2651 'International Tables Vol C Tables 4.2.6.8 and 6.1.1.4'

loop_
_geom_angle_atom_site_label_1
_geom_angle_atom_site_label_2
_geom_angle_atom_site_label_3
_geom_angle
_geom_angle_site_symmetry_1
_geom_angle_site_symmetry_3
N3 Cu1 N1 171.95(15) 3_747 .
N3 Cu1 Cu1 85.10(11) 3_747 3_747
N1 Cu1 Cu1 86.85(11) . 3_747
C7 N1 C1 113.3(4) . .
C7 N1 Cu1 119.4(3) . .
C1 N1 Cu1 127.2(3) . .
C7 N3 C9 108.1(4) . .
C7 N3 Cu1 122.3(3) . 3_747
C9 N3 Cu1 129.5(3) . 3_747
N1 C7 N3 126.3(4) . .
N1 C7 C8 127.3(4) . .
N3 C7 C8 106.4(4) . .
C8 N2 C2 123.3(7) . .
N1 C1 C6 121.0(5) . .
N1 C1 C2 119.5(4) . .
C6 C1 C2 119.4(4) . .
C1 C2 C3 120.9(4) . .
C1 C2 N2 122.5(5) . .
C3 C2 N2 116.6(5) . .
C13 C14 C8 136.4(6) . .
C13 C14 C9 119.9(4) . .
C8 C14 C9 103.7(5) . .
C5 C6 C1 119.7(5) . .
C5 C6 H6 120.2 . .
C1 C6 H6 120.2 . .
C4 C3 C2 118.3(5) . .
C4 C3 H3 120.9 . .
C2 C3 H3 120.9 . .
C10 C9 N3 125.8(5) . .
C10 C9 C14 119.8(4) . .
N3 C9 C14 114.5(4) . .
C11 C10 C9 119.3(5) . .
C11 C10 H10 120.3 . .
C9 C10 H10 120.3 . .
C10 C11 C12 121.5(5) . .
C10 C11 H11 119.2 . .
C12 C11 H11 119.2 . .
C3 C4 C5 121.4(5) . .
C3 C4 H4 119.3 . .
C5 C4 H4 119.3 . .
C6 C5 C4 120.4(5) . .
C6 C5 H5 119.8 . .
C4 C5 H5 119.8 . .
N2 C8 C14 138.6(8) . .
N2 C8 C7 114.0(6) . .
C14 C8 C7 107.3(5) . .
C12 C13 C14 119.3(5) . .
C12 C13 H13 120.4 . .
C14 C13 H13 120.4 . .
C13 C12 C11 120.2(5) . .
C13 C12 H12 119.9 . .
C11 C12 H12 119.9 . .

loop_
_geom_bond_atom_site_label_1
_geom_bond_atom_site_label_2
_geom_bond_distance
_geom_bond_site_symmetry_2
Cu1 N3 1.863(4) 3_747
Cu1 N1 1.889(4) .
Cu1 Cu1 2.6367(11) 3_747
N1 C7 1.323(6) .
N1 C1 1.389(5) .
N3 C7 1.338(6) .
N3 C9 1.405(6) .
N3 Cu1 1.863(4) 3_747
C7 C8 1.572(9) .
N2 C8 1.162(7) .
N2 C2 1.432(7) .
C1 C6 1.390(6) .
C1 C2 1.392(7) .
C2 C3 1.404(6) .
C14 C13 1.390(6) .
C14 C8 1.414(7) .
C14 C9 1.417(7) .
C6 C5 1.369(7) .
C6 H6 0.9300 .
C3 C4 1.358(6) .
C3 H3 0.9300 .
C9 C10 1.374(6) .
C10 C11 1.374(7) .
C10 H10 0.9300 .
C11 C12 1.379(7) .
C11 H11 0.9300 .
C4 C5 1.394(7) .
C4 H4 0.9300 .
C5 H5 0.9300 .
C13 C12 1.378(6) .
C13 H13 0.9300 .
C12 H12 0.9300 .
